data_4027990
loop_
_publ_author_name
'Roman A. Valiulin'
'Teresa M. Arisco'
'Andrei G. Kutateladze'

_publ_contact_author_address
;Department of Chemistry and Biochemistry
University of Denver
FW Olin Hall, 202
2190 E. Iliff Ave
Denver, CO 80208
;
_publ_contact_author_email akutatel.edu
_publ_contact_author_fax 303-871-2254
_publ_contact_author_name 'Andrei Kutateladze'
_publ_contact_author_phone 303-871-2995
_publ_section_title
;
 Photoinduced Intramolecular Cyclopentanation vs Photoprotolytic
 Oxametathesis in Polycyclic Alkenes Outfitted with Conformationally
 Constrained Aroylmethyl Chromophores
;
_journal_name_full 'Journal of Organic Chemistry'
_journal_page_first 2012
_journal_page_last 2025
_journal_paper_doi 10.1021/jo301909j
_journal_volume 78
_journal_year 2013
_chemical_formula_moiety 'C19 H22 O3'
_chemical_formula_sum 'C19 H22 O3'
_chemical_formula_weight 298.37
_chemical_name_common 'elimination product'
_chemical_name_systematic
;
Methyl endo-5-hydroxy-2-methyl-3-phenyltricyclo
[4.3.1.0^4,9^]dec-2-ene-exo-10-carboxylate
;
_space_group_IT_number 15
_symmetry_cell_setting monoclinic
_symmetry_space_group_name_Hall '-C 2yc'
_symmetry_space_group_name_H-M 'C 1 2/c 1'
_atom_sites_solution_hydrogens geom
_atom_sites_solution_primary direct
_atom_sites_solution_secondary difmap
_audit_creation_method SHELXL-97
_cell_angle_alpha 90.00
_cell_angle_beta 107.855(2)
_cell_angle_gamma 90.00
_cell_formula_units_Z 24
_cell_length_a 22.3257(10)
_cell_length_b 21.0462(9)
_cell_length_c 21.4409(10)
_cell_measurement_reflns_used 9902
_cell_measurement_temperature 296(2)
_cell_measurement_theta_max 21.98
_cell_measurement_theta_min 2.30
_cell_volume 9589.2(8)
_computing_cell_refinement 'Bruker SAINT'
_computing_data_collection 'Bruker APEX2'
_computing_data_reduction 'Bruker SAINT'
_computing_molecular_graphics 'Bruker SHELXTL'
_computing_publication_material 'Bruker SHELXTL'
_computing_structure_refinement 'SHELXL-97 (Sheldrick, 2008)'
_computing_structure_solution 'SHELXS-97 (Sheldrick, 2008)'
_diffrn_ambient_temperature 296(2)
_diffrn_detector_area_resol_mean 8.33
_diffrn_measured_fraction_theta_full 1.000
_diffrn_measured_fraction_theta_max 1.000
_diffrn_measurement_device_type 'Bruker D8 APEX II Diffractometer'
_diffrn_measurement_method '\f and \w scans'
_diffrn_radiation_monochromator graphite
_diffrn_radiation_source 'fine-focus sealed tube'
_diffrn_radiation_type MoK\a
_diffrn_radiation_wavelength 0.71073
_diffrn_reflns_av_R_equivalents 0.0535
_diffrn_reflns_av_sigmaI/netI 0.0331
_diffrn_reflns_limit_h_max 27
_diffrn_reflns_limit_h_min -27
_diffrn_reflns_limit_k_max 25
_diffrn_reflns_limit_k_min -25
_diffrn_reflns_limit_l_max 26
_diffrn_reflns_limit_l_min -26
_diffrn_reflns_number 135014
_diffrn_reflns_theta_full 25.68
_diffrn_reflns_theta_max 25.68
_diffrn_reflns_theta_min 1.36
_exptl_absorpt_coefficient_mu 0.083
_exptl_absorpt_correction_T_max 0.9947
_exptl_absorpt_correction_T_min 0.9445
_exptl_absorpt_correction_type multi-scan
_exptl_crystal_colour colourless
_exptl_crystal_density_diffrn 1.240
_exptl_crystal_description chip
_exptl_crystal_F_000 3840
_exptl_crystal_size_max 0.70
_exptl_crystal_size_mid 0.16
_exptl_crystal_size_min 0.07
_refine_diff_density_max 0.174
_refine_diff_density_min -0.155
_refine_diff_density_rms 0.032
_refine_ls_extinction_method none
_refine_ls_goodness_of_fit_ref 0.927
_refine_ls_hydrogen_treatment noref
_refine_ls_matrix_type full
_refine_ls_number_parameters 604
_refine_ls_number_reflns 9123
_refine_ls_number_restraints 0
_refine_ls_restrained_S_all 0.927
_refine_ls_R_factor_all 0.1559
_refine_ls_R_factor_gt 0.0481
_refine_ls_shift/su_max 0.570
_refine_ls_shift/su_mean 0.093
_refine_ls_structure_factor_coef Fsqd
_refine_ls_weighting_details 'calc w=1/[\s^2^(Fo^2^)+(0.1082P)^2^+0.0978P] where P=(Fo^2^+2Fc^2^)/3'
_refine_ls_weighting_scheme calc
_refine_ls_wR_factor_gt 0.1518
_refine_ls_wR_factor_ref 0.2310
_reflns_number_gt 2430
_reflns_number_total 9123
_reflns_threshold_expression >2sigma(I)
_cod_data_source_file jo301909j_si_001_11.cif
_cod_data_source_block 14_tma25354_0m
_cod_original_cell_volume 9589.2(7)
_cod_database_code 4027990

loop_
_symmetry_equiv_pos_as_xyz
'x, y, z'
'-x, y, -z+1/2'
'x+1/2, y+1/2, z'
'-x+1/2, y+1/2, -z+1/2'
'-x, -y, -z'
'x, -y, z-1/2'
'-x+1/2, -y+1/2, -z'
'x+1/2, -y+1/2, z-1/2'

loop_
_atom_site_label
_atom_site_type_symbol
_atom_site_fract_x
_atom_site_fract_y
_atom_site_fract_z
_atom_site_U_iso_or_equiv
_atom_site_adp_type
_atom_site_occupancy
_atom_site_symmetry_multiplicity
_atom_site_calc_flag
_atom_site_refinement_flags
O1 O 0.28831(14) 0.02079(13) -0.06157(15) 0.0591(9) Uani 1 1 d .
O2 O 0.33306(17) -0.06266(15) -0.00404(15) 0.0809(12) Uani 1 1 d .
O3 O 0.37032(16) 0.17755(14) 0.09540(15) 0.0593(9) Uani 1 1 d .
H3 H 0.3599 0.1990 0.0618 0.089 Uiso 1 1 calc R
O4 O 0.28834(14) 0.68761(14) -0.06167(16) 0.0625(10) Uani 1 1 d .
O5 O 0.33316(17) 0.60386(15) -0.00384(15) 0.0809(12) Uani 1 1 d .
O6 O 0.37057(16) 0.84409(14) 0.09538(15) 0.0592(9) Uani 1 1 d .
H6 H 0.3615 0.8667 0.0627 0.089 Uiso 1 1 calc R
O7 O 0.21172(15) 0.14585(13) 1.06194(15) 0.0636(10) Uani 1 1 d .
O8 O 0.16700(17) 0.22940(14) 1.00428(16) 0.0821(12) Uani 1 1 d .
O9 O 0.12976(16) -0.01072(14) 0.90463(15) 0.0578(9) Uani 1 1 d .
H9 H 0.1392 -0.0332 0.9374 0.087 Uiso 1 1 calc R
C1 C 0.2658(2) -0.0185(2) -0.1196(2) 0.0720(16) Uani 1 1 d .
H1A H 0.2992 -0.0455 -0.1232 0.108 Uiso 1 1 calc R
H1B H 0.2520 0.0082 -0.1577 0.108 Uiso 1 1 calc R
H1C H 0.2313 -0.0441 -0.1164 0.108 Uiso 1 1 calc R
C2 C 0.3214(2) -0.0067(2) -0.0066(2) 0.0494(13) Uani 1 1 d .
C3 C 0.3429(2) 0.04053(19) 0.0488(2) 0.0430(12) Uani 1 1 d .
H3A H 0.3063 0.0654 0.0504 0.052 Uiso 1 1 calc R
C4 C 0.3725(2) 0.00962(19) 0.1169(2) 0.0416(11) Uani 1 1 d .
H4 H 0.3643 -0.0361 0.1165 0.050 Uiso 1 1 calc R
C5 C 0.3514(2) 0.04420(19) 0.1686(2) 0.0418(12) Uani 1 1 d .
C6 C 0.3904(2) 0.09237(19) 0.1925(2) 0.0409(12) Uani 1 1 d .
C7 C 0.39001(19) 0.1368(2) 0.2456(2) 0.0417(12) Uani 1 1 d .
C8 C 0.4078(2) 0.1997(2) 0.2446(2) 0.0520(13) Uani 1 1 d .
H8 H 0.4187 0.2150 0.2089 0.062 Uiso 1 1 calc R
C9 C 0.4095(2) 0.2404(2) 0.2959(3) 0.0645(15) Uani 1 1 d .
H9A H 0.4212 0.2826 0.2939 0.077 Uiso 1 1 calc R
C10 C 0.3942(2) 0.2189(3) 0.3498(3) 0.0700(17) Uani 1 1 d .
H10 H 0.3949 0.2465 0.3839 0.084 Uiso 1 1 calc R
C11 C 0.3910(2) 0.0864(2) 0.0341(2) 0.0451(12) Uani 1 1 d .
H11 H 0.3707 0.1103 -0.0060 0.054 Uiso 1 1 calc R
C12 C 0.4167(2) 0.1326(2) 0.0917(2) 0.0460(12) Uani 1 1 d .
H12 H 0.4524 0.1557 0.0852 0.055 Uiso 1 1 calc R
C13 C 0.43998(19) 0.09540(19) 0.1572(2) 0.0421(12) Uani 1 1 d .
H13 H 0.4804 0.1113 0.1856 0.051 Uiso 1 1 calc R
C14 C 0.4431(2) 0.02470(19) 0.1397(2) 0.0453(12) Uani 1 1 d .
H14 H 0.4634 0.0007 0.1799 0.054 Uiso 1 1 calc R
C15 C 0.2916(2) 0.02486(19) 0.1813(2) 0.0581(14) Uani 1 1 d .
H15A H 0.2975 -0.0155 0.2033 0.087 Uiso 1 1 calc R
H15B H 0.2585 0.0215 0.1404 0.087 Uiso 1 1 calc R
H15C H 0.2805 0.0562 0.2083 0.087 Uiso 1 1 calc R
C16 C 0.37618(19) 0.1158(2) 0.3012(2) 0.0525(13) Uani 1 1 d .
H16 H 0.3655 0.0734 0.3041 0.063 Uiso 1 1 calc R
C17 C 0.3780(2) 0.1566(3) 0.3524(2) 0.0660(15) Uani 1 1 d .
H17 H 0.3682 0.1415 0.3888 0.079 Uiso 1 1 calc R
C18 C 0.4769(2) 0.0107(2) 0.0894(2) 0.0622(14) Uani 1 1 d .
H18A H 0.4746 -0.0345 0.0797 0.075 Uiso 1 1 calc R
H18B H 0.5209 0.0223 0.1071 0.075 Uiso 1 1 calc R
C19 C 0.4461(2) 0.0487(2) 0.0256(2) 0.0568(14) Uani 1 1 d .
H19A H 0.4767 0.0774 0.0170 0.068 Uiso 1 1 calc R
H19B H 0.4316 0.0198 -0.0112 0.068 Uiso 1 1 calc R
C20 C 0.2658(2) 0.6485(2) -0.1195(2) 0.0712(16) Uani 1 1 d .
H20A H 0.2959 0.6488 -0.1432 0.107 Uiso 1 1 calc R
H20B H 0.2264 0.6649 -0.1469 0.107 Uiso 1 1 calc R
H20C H 0.2600 0.6057 -0.1068 0.107 Uiso 1 1 calc R
C21 C 0.3212(2) 0.6599(2) -0.0067(2) 0.0473(13) Uani 1 1 d .
C22 C 0.3425(2) 0.70701(18) 0.0489(2) 0.0431(12) Uani 1 1 d .
H22 H 0.3059 0.7317 0.0508 0.052 Uiso 1 1 calc R
C23 C 0.3734(2) 0.67643(19) 0.1170(2) 0.0454(12) Uani 1 1 d .
H23 H 0.3657 0.6306 0.1166 0.054 Uiso 1 1 calc R
C24 C 0.3512(2) 0.7103(2) 0.1683(2) 0.0423(12) Uani 1 1 d .
C25 C 0.3899(2) 0.75882(19) 0.1932(2) 0.0389(11) Uani 1 1 d .
C26 C 0.39030(19) 0.80333(19) 0.2462(2) 0.0395(11) Uani 1 1 d .
C27 C 0.3758(2) 0.7817(2) 0.3011(2) 0.0530(13) Uani 1 1 d .
H27 H 0.3644 0.7394 0.3034 0.064 Uiso 1 1 calc R
C28 C 0.3781(2) 0.8225(3) 0.3524(3) 0.0652(15) Uani 1 1 d .
H28 H 0.3689 0.8073 0.3891 0.078 Uiso 1 1 calc R
C29 C 0.3940(2) 0.8852(3) 0.3495(3) 0.0704(16) Uani 1 1 d .
H29 H 0.3946 0.9127 0.3836 0.084 Uiso 1 1 calc R
C30 C 0.3908(2) 0.7533(2) 0.0339(2) 0.0462(12) Uani 1 1 d .
H30 H 0.3705 0.7773 -0.0062 0.055 Uiso 1 1 calc R
C31 C 0.4461(2) 0.7155(2) 0.0258(2) 0.0587(14) Uani 1 1 d .
H31A H 0.4768 0.7442 0.0174 0.070 Uiso 1 1 calc R
H31B H 0.4317 0.6867 -0.0111 0.070 Uiso 1 1 calc R
C32 C 0.4766(2) 0.6776(2) 0.0891(2) 0.0601(14) Uani 1 1 d .
H32A H 0.4738 0.6325 0.0794 0.072 Uiso 1 1 calc R
H32B H 0.5207 0.6887 0.1066 0.072 Uiso 1 1 calc R
C33 C 0.4435(2) 0.6920(2) 0.1398(2) 0.0488(12) Uani 1 1 d .
H33 H 0.4640 0.6681 0.1800 0.059 Uiso 1 1 calc R
C34 C 0.43928(19) 0.7625(2) 0.1572(2) 0.0449(12) Uani 1 1 d .
H34 H 0.4796 0.7788 0.1854 0.054 Uiso 1 1 calc R
C35 C 0.4163(2) 0.7991(2) 0.0916(2) 0.0477(13) Uani 1 1 d .
H35 H 0.4522 0.8220 0.0853 0.057 Uiso 1 1 calc R
C36 C 0.29174(19) 0.6914(2) 0.1809(2) 0.0570(14) Uani 1 1 d .
H36A H 0.2975 0.6511 0.2029 0.086 Uiso 1 1 calc R
H36B H 0.2586 0.6880 0.1400 0.086 Uiso 1 1 calc R
H36C H 0.2807 0.7228 0.2079 0.086 Uiso 1 1 calc R
C37 C 0.4089(2) 0.9071(2) 0.2955(3) 0.0639(15) Uani 1 1 d .
H37 H 0.4200 0.9494 0.2932 0.077 Uiso 1 1 calc R
C38 C 0.4075(2) 0.8660(2) 0.2448(2) 0.0530(13) Uani 1 1 d .
H38 H 0.4184 0.8811 0.2089 0.064 Uiso 1 1 calc R
C39 C 0.2344(2) 0.1851(2) 1.1193(2) 0.0724(16) Uani 1 1 d .
H39A H 0.2484 0.2251 1.1074 0.109 Uiso 1 1 calc R
H39B H 0.2688 0.1642 1.1508 0.109 Uiso 1 1 calc R
H39C H 0.2010 0.1922 1.1381 0.109 Uiso 1 1 calc R
C40 C 0.1791(2) 0.1739(2) 1.0069(2) 0.0476(13) Uani 1 1 d .
C41 C 0.1576(2) 0.12639(18) 0.9521(2) 0.0424(12) Uani 1 1 d .
H41 H 0.1943 0.1015 0.9507 0.051 Uiso 1 1 calc R
C42 C 0.1281(2) 0.15665(18) 0.8837(2) 0.0437(12) Uani 1 1 d .
H42 H 0.1365 0.2024 0.8843 0.052 Uiso 1 1 calc R
C43 C 0.1497(2) 0.12255(18) 0.8315(2) 0.0403(12) Uani 1 1 d .
C44 C 0.10980(19) 0.07487(18) 0.8074(2) 0.0381(11) Uani 1 1 d .
C45 C 0.10992(19) 0.0306(2) 0.7538(2) 0.0409(12) Uani 1 1 d .
C46 C 0.1241(2) 0.0510(2) 0.6986(2) 0.0528(13) Uani 1 1 d .
H46 H 0.1355 0.0932 0.6958 0.063 Uiso 1 1 calc R
C47 C 0.1218(2) 0.0099(2) 0.6474(2) 0.0661(15) Uani 1 1 d .
H47 H 0.1313 0.0246 0.6106 0.079 Uiso 1 1 calc R
C48 C 0.1055(2) -0.0524(2) 0.6510(3) 0.0675(16) Uani 1 1 d .
H48 H 0.1045 -0.0801 0.6169 0.081 Uiso 1 1 calc R
C49 C 0.0574(2) 0.14244(19) 0.8607(2) 0.0514(13) Uani 1 1 d .
H49 H 0.0372 0.1666 0.8207 0.062 Uiso 1 1 calc R
C50 C 0.0233(2) 0.1555(2) 0.9111(2) 0.0592(14) Uani 1 1 d .
H50A H -0.0205 0.1434 0.8933 0.071 Uiso 1 1 calc R
H50B H 0.0250 0.2006 0.9209 0.071 Uiso 1 1 calc R
C51 C 0.0541(2) 0.1179(2) 0.9747(2) 0.0568(14) Uani 1 1 d .
H51A H 0.0686 0.1469 1.0114 0.068 Uiso 1 1 calc R
H51B H 0.0236 0.0891 0.9834 0.068 Uiso 1 1 calc R
C52 C 0.1095(2) 0.0803(2) 0.9662(2) 0.0455(12) Uani 1 1 d .
H52 H 0.1297 0.0563 1.0062 0.055 Uiso 1 1 calc R
C53 C 0.0838(2) 0.03398(19) 0.9086(2) 0.0479(13) Uani 1 1 d .
H53 H 0.0481 0.0109 0.9152 0.057 Uiso 1 1 calc R
C54 C 0.06031(19) 0.0715(2) 0.8434(2) 0.0436(12) Uani 1 1 d .
H54 H 0.0198 0.0557 0.8151 0.052 Uiso 1 1 calc R
C55 C 0.20912(19) 0.1422(2) 0.8192(2) 0.0580(14) Uani 1 1 d .
H55A H 0.2205 0.1111 0.7920 0.087 Uiso 1 1 calc R
H55B H 0.2421 0.1456 0.8601 0.087 Uiso 1 1 calc R
H55C H 0.2031 0.1827 0.7974 0.087 Uiso 1 1 calc R
C56 C 0.0906(2) -0.0741(2) 0.7046(3) 0.0690(16) Uani 1 1 d .
H56 H 0.0794 -0.1164 0.7068 0.083 Uiso 1 1 calc R
C57 C 0.0924(2) -0.0329(2) 0.7555(2) 0.0531(13) Uani 1 1 d .
H57 H 0.0817 -0.0479 0.7915 0.064 Uiso 1 1 calc R

loop_
_atom_site_aniso_label
_atom_site_aniso_U_11
_atom_site_aniso_U_22
_atom_site_aniso_U_33
_atom_site_aniso_U_23
_atom_site_aniso_U_13
_atom_site_aniso_U_12
O1 0.075(2) 0.0469(19) 0.042(2) -0.0093(15) -0.0022(19) 0.0185(17)
O2 0.141(3) 0.044(2) 0.043(2) -0.0057(16) 0.007(2) 0.020(2)
O3 0.091(3) 0.045(2) 0.045(2) -0.0002(16) 0.024(2) 0.0121(19)
O4 0.077(3) 0.0522(19) 0.045(2) -0.0108(17) -0.001(2) 0.0205(19)
O5 0.139(3) 0.044(2) 0.043(2) -0.0013(16) 0.004(2) 0.021(2)
O6 0.096(3) 0.0369(19) 0.047(2) 0.0064(14) 0.026(2) 0.0174(18)
O7 0.081(3) 0.054(2) 0.038(2) -0.0097(16) -0.0071(19) 0.0183(18)
O8 0.144(3) 0.041(2) 0.052(2) -0.0069(17) 0.016(2) 0.018(2)
O9 0.092(3) 0.0358(18) 0.047(2) 0.0051(15) 0.022(2) 0.0152(18)
C1 0.083(4) 0.071(4) 0.046(4) -0.022(3) -0.003(3) 0.011(3)
C2 0.057(4) 0.047(3) 0.045(3) 0.004(2) 0.016(3) 0.011(3)
C3 0.054(3) 0.042(3) 0.033(3) -0.008(2) 0.015(3) 0.007(2)
C4 0.058(3) 0.033(2) 0.033(3) -0.001(2) 0.012(2) 0.003(2)
C5 0.056(3) 0.035(3) 0.036(3) 0.004(2) 0.016(2) 0.003(2)
C6 0.046(3) 0.039(3) 0.035(3) -0.002(2) 0.008(3) 0.002(2)
C7 0.044(3) 0.045(3) 0.035(3) 0.001(2) 0.011(2) 0.005(2)
C8 0.063(3) 0.047(3) 0.043(3) -0.007(2) 0.011(3) -0.011(3)
C9 0.073(4) 0.056(3) 0.060(4) -0.023(3) 0.014(3) -0.013(3)
C10 0.079(4) 0.077(4) 0.060(4) -0.031(3) 0.031(3) -0.016(3)
C11 0.055(3) 0.046(3) 0.039(3) 0.006(2) 0.020(3) 0.005(2)
C12 0.059(3) 0.041(3) 0.044(3) -0.001(2) 0.024(3) -0.005(2)
C13 0.041(3) 0.049(3) 0.037(3) -0.002(2) 0.013(2) 0.002(2)
C14 0.055(3) 0.046(3) 0.036(3) 0.006(2) 0.015(3) 0.019(2)
C15 0.065(4) 0.055(3) 0.059(4) -0.011(3) 0.026(3) -0.013(3)
C16 0.059(3) 0.052(3) 0.049(4) -0.011(2) 0.021(3) -0.010(2)
C17 0.076(4) 0.084(4) 0.046(3) -0.019(3) 0.030(3) -0.015(3)
C18 0.070(4) 0.073(3) 0.049(4) 0.006(3) 0.027(3) 0.023(3)
C19 0.068(4) 0.068(3) 0.047(3) 0.001(3) 0.035(3) 0.013(3)
C20 0.077(4) 0.066(3) 0.055(4) -0.023(3) -0.002(3) 0.022(3)
C21 0.056(3) 0.042(3) 0.042(3) 0.010(2) 0.012(3) 0.018(2)
C22 0.055(3) 0.039(3) 0.035(3) -0.010(2) 0.014(3) 0.007(2)
C23 0.070(4) 0.035(3) 0.035(3) 0.001(2) 0.022(3) 0.007(2)
C24 0.049(3) 0.043(3) 0.038(3) 0.005(2) 0.018(3) 0.001(2)
C25 0.047(3) 0.039(3) 0.037(3) 0.007(2) 0.022(2) 0.008(2)
C26 0.043(3) 0.042(3) 0.034(3) -0.009(2) 0.013(2) 0.003(2)
C27 0.058(3) 0.063(3) 0.044(3) -0.011(3) 0.026(3) -0.007(3)
C28 0.075(4) 0.076(4) 0.053(4) -0.009(3) 0.032(3) -0.009(3)
C29 0.083(4) 0.081(4) 0.049(4) -0.026(3) 0.022(3) -0.009(3)
C30 0.065(3) 0.043(3) 0.032(3) 0.004(2) 0.016(3) 0.011(3)
C31 0.069(4) 0.062(3) 0.051(4) 0.000(3) 0.027(3) 0.015(3)
C32 0.058(3) 0.074(3) 0.047(3) 0.000(3) 0.014(3) 0.029(3)
C33 0.052(3) 0.061(3) 0.034(3) 0.003(2) 0.014(3) 0.016(3)
C34 0.046(3) 0.049(3) 0.036(3) -0.005(2) 0.006(2) 0.000(2)
C35 0.059(4) 0.043(3) 0.045(3) 0.000(2) 0.022(3) 0.001(2)
C36 0.064(4) 0.054(3) 0.057(4) -0.013(3) 0.025(3) -0.009(3)
C37 0.085(4) 0.037(3) 0.067(4) -0.016(3) 0.019(3) -0.007(3)
C38 0.066(3) 0.046(3) 0.045(3) -0.010(2) 0.014(3) -0.001(3)
C39 0.081(4) 0.070(3) 0.050(4) -0.017(3) -0.003(3) 0.021(3)
C40 0.069(4) 0.038(3) 0.033(3) -0.020(2) 0.011(3) -0.001(2)
C41 0.052(3) 0.030(2) 0.043(3) 0.010(2) 0.013(3) 0.014(2)
C42 0.057(3) 0.029(2) 0.045(3) 0.000(2) 0.015(3) 0.007(2)
C43 0.056(3) 0.031(2) 0.034(3) -0.0065(19) 0.013(2) 0.003(2)
C44 0.046(3) 0.037(3) 0.028(3) -0.0004(19) 0.006(2) 0.008(2)
C45 0.038(3) 0.041(3) 0.039(3) -0.005(2) 0.006(2) -0.002(2)
C46 0.063(3) 0.053(3) 0.047(3) -0.003(2) 0.024(3) -0.006(3)
C47 0.074(4) 0.089(4) 0.046(4) -0.020(3) 0.034(3) -0.021(3)
C48 0.073(4) 0.069(4) 0.062(4) -0.042(3) 0.023(3) -0.019(3)
C49 0.067(4) 0.047(3) 0.039(3) 0.003(2) 0.014(3) 0.024(3)
C50 0.060(3) 0.073(3) 0.048(3) -0.006(3) 0.021(3) 0.022(3)
C51 0.068(4) 0.065(3) 0.040(3) 0.004(2) 0.022(3) 0.012(3)
C52 0.059(3) 0.042(3) 0.035(3) 0.004(2) 0.014(3) 0.011(2)
C53 0.065(4) 0.037(3) 0.047(3) 0.002(2) 0.025(3) -0.005(2)
C54 0.041(3) 0.056(3) 0.036(3) -0.001(2) 0.015(2) 0.000(2)
C55 0.059(3) 0.062(3) 0.059(4) -0.006(3) 0.028(3) -0.016(3)
C56 0.084(4) 0.071(4) 0.050(4) -0.015(3) 0.018(3) -0.018(3)
C57 0.066(4) 0.056(3) 0.038(3) -0.006(2) 0.016(3) -0.009(3)

loop_
_atom_type_symbol
_atom_type_description
_atom_type_scat_dispersion_real
_atom_type_scat_dispersion_imag
_atom_type_scat_source
C C 0.0033 0.0016 'International Tables Vol C Tables 4.2.6.8 and 6.1.1.4'
H H 0.0000 0.0000 'International Tables Vol C Tables 4.2.6.8 and 6.1.1.4'
O O 0.0106 0.0060 'International Tables Vol C Tables 4.2.6.8 and 6.1.1.4'

loop_
_geom_angle_atom_site_label_1
_geom_angle_atom_site_label_2
_geom_angle_atom_site_label_3
_geom_angle
C2 O1 C1 118.0(3)
C12 O3 H3 109.5
C21 O4 C20 117.9(4)
C35 O6 H6 109.4
C40 O7 C39 117.4(3)
C53 O9 H9 109.5
O1 C1 H1A 109.5
O1 C1 H1B 109.4
H1A C1 H1B 109.5
O1 C1 H1C 109.5
H1A C1 H1C 109.5
H1B C1 H1C 109.5
O2 C2 O1 121.6(4)
O2 C2 C3 126.6(4)
O1 C2 C3 111.8(4)
C2 C3 C11 108.9(4)
C2 C3 C4 114.0(4)
C11 C3 C4 109.4(4)
C2 C3 H3A 108.1
C11 C3 H3A 108.2
C4 C3 H3A 108.2
C5 C4 C14 100.8(3)
C5 C4 C3 110.4(3)
C14 C4 C3 108.3(3)
C5 C4 H4 112.2
C14 C4 H4 112.3
C3 C4 H4 112.2
C6 C5 C15 130.5(4)
C6 C5 C4 109.5(4)
C15 C5 C4 119.8(4)
C5 C6 C7 128.5(4)
C5 C6 C13 109.2(4)
C7 C6 C13 122.3(4)
C8 C7 C16 117.2(4)
C8 C7 C6 121.8(4)
C16 C7 C6 120.9(4)
C9 C8 C7 121.2(5)
C9 C8 H8 119.5
C7 C8 H8 119.4
C10 C9 C8 120.7(5)
C10 C9 H9A 119.7
C8 C9 H9A 119.6
C17 C10 C9 119.0(5)
C17 C10 H10 120.5
C9 C10 H10 120.5
C19 C11 C12 108.0(4)
C19 C11 C3 109.7(4)
C12 C11 C3 110.0(3)
C19 C11 H11 109.7
C12 C11 H11 109.7
C3 C11 H11 109.7
O3 C12 C11 111.5(4)
O3 C12 C13 109.5(3)
C11 C12 C13 110.3(3)
O3 C12 H12 108.5
C11 C12 H12 108.5
C13 C12 H12 108.5
C6 C13 C14 100.1(3)
C6 C13 C12 112.2(3)
C14 C13 C12 107.1(4)
C6 C13 H13 112.2
C14 C13 H13 112.3
C12 C13 H13 112.3
C18 C14 C4 114.7(4)
C18 C14 C13 115.4(4)
C4 C14 C13 99.1(3)
C18 C14 H14 109.1
C4 C14 H14 109.0
C13 C14 H14 109.0
C5 C15 H15A 109.5
C5 C15 H15B 109.5
H15A C15 H15B 109.5
C5 C15 H15C 109.5
H15A C15 H15C 109.5
H15B C15 H15C 109.5
C7 C16 C17 121.4(5)
C7 C16 H16 119.2
C17 C16 H16 119.4
C10 C17 C16 120.5(5)
C10 C17 H17 119.8
C16 C17 H17 119.7
C14 C18 C19 110.1(3)
C14 C18 H18A 109.6
C19 C18 H18A 109.7
C14 C18 H18B 109.6
C19 C18 H18B 109.7
H18A C18 H18B 108.2
C11 C19 C18 108.6(4)
C11 C19 H19A 110.0
C18 C19 H19A 109.9
C11 C19 H19B 110.0
C18 C19 H19B 110.0
H19A C19 H19B 108.3
O4 C20 H20A 109.5
O4 C20 H20B 109.5
H20A C20 H20B 109.5
O4 C20 H20C 109.5
H20A C20 H20C 109.5
H20B C20 H20C 109.5
O5 C21 O4 122.0(4)
O5 C21 C22 126.2(4)
O4 C21 C22 111.7(4)
C21 C22 C23 114.3(3)
C21 C22 C30 108.5(4)
C23 C22 C30 108.6(3)
C21 C22 H22 108.4
C23 C22 H22 108.4
C30 C22 H22 108.5
C24 C23 C33 101.4(4)
C24 C23 C22 109.8(3)
C33 C23 C22 109.2(4)
C24 C23 H23 112.0
C33 C23 H23 112.0
C22 C23 H23 112.0
C25 C24 C36 129.3(4)
C25 C24 C23 109.5(4)
C36 C24 C23 121.0(4)
C24 C25 C26 130.2(4)
C24 C25 C34 108.3(4)
C26 C25 C34 121.5(4)
C38 C26 C27 118.2(4)
C38 C26 C25 121.9(4)
C27 C26 C25 119.9(4)
C28 C27 C26 120.5(5)
C28 C27 H27 119.7
C26 C27 H27 119.8
C29 C28 C27 120.6(5)
C29 C28 H28 119.7
C27 C28 H28 119.7
C37 C29 C28 119.4(5)
C37 C29 H29 120.3
C28 C29 H29 120.3
C31 C30 C35 107.8(4)
C31 C30 C22 109.6(4)
C35 C30 C22 109.6(3)
C31 C30 H30 110.0
C35 C30 H30 109.9
C22 C30 H30 109.9
C30 C31 C32 108.9(4)
C30 C31 H31A 109.9
C32 C31 H31A 109.9
C30 C31 H31B 109.9
C32 C31 H31B 109.9
H31A C31 H31B 108.3
C33 C32 C31 110.3(4)
C33 C32 H32A 109.6
C31 C32 H32A 109.6
C33 C32 H32B 109.6
C31 C32 H32B 109.6
H32A C32 H32B 108.1
C32 C33 C23 113.8(4)
C32 C33 C34 116.4(4)
C23 C33 C34 98.7(3)
C32 C33 H33 109.1
C23 C33 H33 109.1
C34 C33 H33 109.2
C25 C34 C33 100.4(3)
C25 C34 C35 113.2(4)
C33 C34 C35 106.7(3)
C25 C34 H34 112.0
C33 C34 H34 111.9
C35 C34 H34 111.9
O6 C35 C30 111.7(4)
O6 C35 C34 109.0(4)
C30 C35 C34 111.0(4)
O6 C35 H35 108.3
C30 C35 H35 108.3
C34 C35 H35 108.4
C24 C36 H36A 109.5
C24 C36 H36B 109.5
H36A C36 H36B 109.5
C24 C36 H36C 109.4
H36A C36 H36C 109.5
H36B C36 H36C 109.5
C29 C37 C38 120.0(5)
C29 C37 H37 120.0
C38 C37 H37 120.1
C26 C38 C37 121.4(5)
C26 C38 H38 119.3
C37 C38 H38 119.3
O7 C39 H39A 109.5
O7 C39 H39B 109.5
H39A C39 H39B 109.5
O7 C39 H39C 109.5
H39A C39 H39C 109.5
H39B C39 H39C 109.5
O8 C40 O7 122.2(4)
O8 C40 C41 126.7(4)
O7 C40 C41 111.0(4)
C40 C41 C52 109.8(4)
C40 C41 C42 114.1(4)
C52 C41 C42 108.9(4)
C40 C41 H41 108.0
C52 C41 H41 107.9
C42 C41 H41 107.9
C43 C42 C49 101.4(4)
C43 C42 C41 111.3(3)
C49 C42 C41 108.8(4)
C43 C42 H42 111.7
C49 C42 H42 111.6
C41 C42 H42 111.7
C44 C43 C55 131.6(4)
C44 C43 C42 108.3(4)
C55 C43 C42 119.9(4)
C43 C44 C45 127.8(4)
C43 C44 C54 109.8(4)
C45 C44 C54 122.4(4)
C46 C45 C57 117.3(4)
C46 C45 C44 121.6(4)
C57 C45 C44 121.0(4)
C47 C46 C45 121.4(5)
C47 C46 H46 119.3
C45 C46 H46 119.4
C48 C47 C46 119.9(5)
C48 C47 H47 120.0
C46 C47 H47 120.1
C47 C48 C56 120.3(5)
C47 C48 H48 119.8
C56 C48 H48 119.8
C50 C49 C42 115.1(4)
C50 C49 C54 114.3(4)
C42 C49 C54 98.6(3)
C50 C49 H49 109.4
C42 C49 H49 109.4
C54 C49 H49 109.4
C49 C50 C51 110.5(4)
C49 C50 H50A 109.6
C51 C50 H50A 109.5
C49 C50 H50B 109.6
C51 C50 H50B 109.5
H50A C50 H50B 108.1
C52 C51 C50 108.5(4)
C52 C51 H51A 110.0
C50 C51 H51A 110.0
C52 C51 H51B 110.0
C50 C51 H51B 110.0
H51A C51 H51B 108.4
C51 C52 C53 107.9(4)
C51 C52 C41 109.7(3)
C53 C52 C41 110.6(4)
C51 C52 H52 109.5
C53 C52 H52 109.6
C41 C52 H52 109.5
O9 C53 C52 111.8(4)
O9 C53 C54 109.6(3)
C52 C53 C54 109.9(3)
O9 C53 H53 108.5
C52 C53 H53 108.5
C54 C53 H53 108.5
C44 C54 C49 99.6(3)
C44 C54 C53 112.4(3)
C49 C54 C53 107.6(4)
C44 C54 H54 112.1
C49 C54 H54 112.2
C53 C54 H54 112.2
C43 C55 H55A 109.5
C43 C55 H55B 109.4
H55A C55 H55B 109.5
C43 C55 H55C 109.5
H55A C55 H55C 109.5
H55B C55 H55C 109.5
C48 C56 C57 119.9(5)
C48 C56 H56 120.1
C57 C56 H56 120.1
C56 C57 C45 121.2(5)
C56 C57 H57 119.4
C45 C57 H57 119.4

loop_
_geom_bond_atom_site_label_1
_geom_bond_atom_site_label_2
_geom_bond_distance
O1 C2 1.317(5)
O1 C1 1.449(4)
O2 C2 1.205(5)
O3 C12 1.422(5)
O3 H3 0.8200
O4 C21 1.318(5)
O4 C20 1.444(5)
O5 C21 1.207(4)
O6 C35 1.414(5)
O6 H6 0.8200
O7 C40 1.320(5)
O7 C39 1.439(5)
O8 C40 1.197(5)
O9 C53 1.414(5)
O9 H9 0.8200
C1 H1A 0.9600
C1 H1B 0.9600
C1 H1C 0.9600
C2 C3 1.509(6)
C3 C11 1.546(5)
C3 C4 1.550(5)
C3 H3A 0.9800
C4 C5 1.517(5)
C4 C14 1.533(5)
C4 H4 0.9800
C5 C6 1.333(5)
C5 C15 1.497(5)
C6 C7 1.474(6)
C6 C13 1.522(5)
C7 C8 1.384(5)
C7 C16 1.393(6)
C8 C9 1.383(6)
C8 H8 0.9300
C9 C10 1.379(6)
C9 H9A 0.9300
C10 C17 1.365(6)
C10 H10 0.9300
C11 C19 1.522(5)
C11 C12 1.539(5)
C11 H11 0.9800
C12 C13 1.553(5)
C12 H12 0.9800
C13 C14 1.541(5)
C13 H13 0.9800
C14 C18 1.524(5)
C14 H14 0.9800
C15 H15A 0.9600
C15 H15B 0.9600
C15 H15C 0.9600
C16 C17 1.385(6)
C16 H16 0.9300
C17 H17 0.9300
C18 C19 1.551(6)
C18 H18A 0.9700
C18 H18B 0.9700
C19 H19A 0.9700
C19 H19B 0.9700
C20 H20A 0.9600
C20 H20B 0.9600
C20 H20C 0.9600
C21 C22 1.510(5)
C22 C23 1.551(5)
C22 C30 1.557(5)
C22 H22 0.9800
C23 C24 1.514(5)
C23 C33 1.526(5)
C23 H23 0.9800
C24 C25 1.339(5)
C24 C36 1.488(5)
C25 C26 1.471(5)
C25 C34 1.530(5)
C26 C38 1.377(5)
C26 C27 1.391(5)
C27 C28 1.383(6)
C27 H27 0.9300
C28 C29 1.374(7)
C28 H28 0.9300
C29 C37 1.377(6)
C29 H29 0.9300
C30 C31 1.523(5)
C30 C35 1.534(5)
C30 H30 0.9800
C31 C32 1.542(6)
C31 H31A 0.9700
C31 H31B 0.9700
C32 C33 1.520(5)
C32 H32A 0.9700
C32 H32B 0.9700
C33 C34 1.539(6)
C33 H33 0.9800
C34 C35 1.546(5)
C34 H34 0.9800
C35 H35 0.9800
C36 H36A 0.9600
C36 H36B 0.9600
C36 H36C 0.9600
C37 C38 1.382(6)
C37 H37 0.9300
C38 H38 0.9300
C39 H39A 0.9600
C39 H39B 0.9600
C39 H39C 0.9600
C40 C41 1.505(5)
C41 C52 1.544(5)
C41 C42 1.547(5)
C41 H41 0.9800
C42 C43 1.526(5)
C42 C49 1.533(5)
C42 H42 0.9800
C43 C44 1.336(5)
C43 C55 1.490(5)
C44 C45 1.480(5)
C44 C54 1.530(5)
C45 C46 1.386(5)
C45 C57 1.397(5)
C46 C47 1.386(6)
C46 H46 0.9300
C47 C48 1.370(6)
C47 H47 0.9300
C48 C56 1.367(6)
C48 H48 0.9300
C49 C50 1.525(6)
C49 C54 1.544(5)
C49 H49 0.9800
C50 C51 1.543(5)
C50 H50A 0.9700
C50 H50B 0.9700
C51 C52 1.526(5)
C51 H51A 0.9700
C51 H51B 0.9700
C52 C53 1.539(5)
C52 H52 0.9800
C53 C54 1.551(5)
C53 H53 0.9800
C54 H54 0.9800
C55 H55A 0.9600
C55 H55B 0.9600
C55 H55C 0.9600
C56 C57 1.385(6)
C56 H56 0.9300
C57 H57 0.9300
